data_4324051
loop_
_publ_author_name
'Katrin K\"ohler'
'Herbert W. Roesky'
'Axel Herzog'
'Heinz Gornitzka'
'Alexander Steiner'
'Isabel Us\'on'

_publ_section_title
;
 Syntheses, Structures, and Reactivity of a Series of
 (Pentamethylcyclopentadienyl)molybdenum(V) and -tungsten(V) Imido
 Complexes
;
_journal_name_full 'Inorganic Chemistry'
_journal_page_first 1773
_journal_page_last 1777
_journal_paper_doi 10.1021/ic950919x
_journal_volume 35
_journal_year 1996
_chemical_formula_sum 'C14 H24 Cl2 N W'
_chemical_formula_weight 461.09
_chemical_name_systematic
; 
 ? 
;
_space_group_IT_number 14
_symmetry_cell_setting monoclinic
_symmetry_space_group_name_Hall '-P 2ybc'
_symmetry_space_group_name_H-M 'P 1 21/c 1'
_atom_sites_solution_hydrogens geom
_atom_sites_solution_primary direct
_atom_sites_solution_secondary difmap
_audit_creation_method SHELXL
_cell_angle_alpha 90.00
_cell_angle_beta 90.29(3)
_cell_angle_gamma 90.00
_cell_formula_units_Z 4
_cell_length_a 15.171(3)
_cell_length_b 7.615(2)
_cell_length_c 14.758(3)
_cell_measurement_temperature 293(2)
_cell_volume 1704.9(7)
_computing_structure_refinement 'SHELXL-93 (Sheldrick, 1993)'
_computing_structure_solution 'SHELXS-86 (Sheldrick, 1990)'
_diffrn_ambient_temperature 293(2)
_diffrn_radiation_monochromator graphite
_diffrn_radiation_source 'fine-focus sealed tube'
_diffrn_radiation_type MoK\a
_diffrn_radiation_wavelength 0.71073
_diffrn_reflns_av_R_equivalents 0.0857
_diffrn_reflns_av_sigmaI/netI 0.0117
_diffrn_reflns_limit_h_max 16
_diffrn_reflns_limit_h_min -9
_diffrn_reflns_limit_k_max 5
_diffrn_reflns_limit_k_min -8
_diffrn_reflns_limit_l_max 15
_diffrn_reflns_limit_l_min -15
_diffrn_reflns_number 2130
_diffrn_reflns_theta_max 22.58
_diffrn_reflns_theta_min 3.79
_exptl_absorpt_coefficient_mu 7.074
_exptl_crystal_density_diffrn 1.796
_exptl_crystal_F_000 892
_refine_diff_density_max 3.190
_refine_diff_density_min -2.899
_refine_diff_density_rms 0.478
_refine_ls_extinction_method none
_refine_ls_goodness_of_fit_all 1.089
_refine_ls_goodness_of_fit_obs 1.089
_refine_ls_matrix_type full
_refine_ls_number_parameters 164
_refine_ls_number_reflns 1855
_refine_ls_number_restraints 0
_refine_ls_restrained_S_all 1.481
_refine_ls_restrained_S_obs 1.089
_refine_ls_R_factor_all 0.1530
_refine_ls_R_factor_obs 0.0615
_refine_ls_shift/esd_max -0.003
_refine_ls_shift/esd_mean 0.001
_refine_ls_structure_factor_coef Fsqd
_refine_ls_weighting_details 'w=1/[\s^2^(Fo^2^)+(0.1685P)^2^+2.6292P] where P=(Fo^2^+2Fc^2^)/3'
_refine_ls_weighting_scheme calc
_refine_ls_wR_factor_all 0.2478
_refine_ls_wR_factor_obs 0.1841
_reflns_number_observed 1842
_reflns_number_total 1864
_reflns_observed_criterion >2sigma(I)
_cod_data_source_file ic950919x_2.cif
_cod_data_source_block r01
_cod_depositor_comments
;
The following automatic conversions were performed:

'_refine_ls_weighting_scheme' value 'calc
w=1/[\s^2^(Fo^2^)+(0.1685P)^2^+2.6292P] where P=(Fo^2^+2Fc^2^)/3' was
changed to 'calc'. New tag '_refine_ls_weighting_details' was
created. The value of the new tag was set to
'w=1/[\s^2^(Fo^2^)+(0.1685P)^2^+2.6292P] where P=(Fo^2^+2Fc^2^)/3'.

Automatic conversion script
Id: cif_fix_values 3143 2015-03-26 13:38:13Z robertas 
;
_cod_database_code 4324051

loop_
_symmetry_equiv_pos_as_xyz
'x, y, z'
'-x, y+1/2, -z+1/2'
'-x, -y, -z'
'x, -y-1/2, z-1/2'

loop_
_atom_site_aniso_label
_atom_site_aniso_U_11
_atom_site_aniso_U_22
_atom_site_aniso_U_33
_atom_site_aniso_U_23
_atom_site_aniso_U_13
_atom_site_aniso_U_12
W1 0.0325(5) 0.0289(6) 0.0345(5) -0.0009(3) -0.0030(4) -0.0021(2)
Cl1 0.047(2) 0.041(3) 0.053(2) 0.009(2) -0.011(2) -0.003(2)
Cl2 0.049(2) 0.039(2) 0.043(2) -0.005(2) -0.006(2) -0.006(2)
N1 0.028(10) 0.026(7) 0.056(11) -0.007(6) -0.023(9) -0.008(6)
C1 0.041(8) 0.025(8) 0.040(7) 0.001(8) -0.008(7) -0.016(7)
C2 0.038(8) 0.034(9) 0.046(8) 0.007(9) -0.013(7) -0.002(8)
C3 0.052(10) 0.032(9) 0.037(8) 0.002(8) -0.006(8) -0.004(9)
C4 0.035(8) 0.025(9) 0.054(9) 0.003(8) 0.006(9) -0.006(7)
C5 0.043(8) 0.031(9) 0.039(8) 0.013(8) -0.009(7) -0.007(8)
C6 0.047(10) 0.053(12) 0.040(8) -0.003(9) -0.010(7) -0.025(10)
C7 0.048(9) 0.037(10) 0.057(10) 0.007(9) -0.011(8) -0.008(9)
C8 0.065(12) 0.036(9) 0.049(9) 0.005(9) 0.005(8) -0.019(10)
C9 0.046(11) 0.034(9) 0.078(14) 0.003(11) 0.006(10) 0.001(10)
C10 0.062(12) 0.038(11) 0.058(10) -0.004(10) -0.013(9) -0.002(10)
C11 0.029(11) 0.040(9) 0.031(11) 0.000(7) -0.010(9) 0.004(7)
C12 0.027(9) 0.060(11) 0.055(11) 0.003(12) -0.008(8) -0.015(10)
C13 0.061(11) 0.050(12) 0.044(9) -0.002(10) 0.003(8) -0.009(10)
C14 0.037(9) 0.057(14) 0.072(13) 0.009(12) -0.018(9) -0.005(11)

loop_
_atom_site_label
_atom_site_type_symbol
_atom_site_fract_x
_atom_site_fract_y
_atom_site_fract_z
_atom_site_U_iso_or_equiv
_atom_site_thermal_displace_type
_atom_site_occupancy
_atom_site_calc_flag
_atom_site_refinement_flags
_atom_site_disorder_group
W1 W 0.27509(5) 0.77813(8) 0.79626(6) 0.0320(4) Uani 1 d . .
Cl1 Cl 0.3561(3) 0.5665(6) 0.8773(3) 0.0468(11) Uani 1 d . .
Cl2 Cl 0.2600(3) 0.5849(6) 0.6712(3) 0.0439(10) Uani 1 d . .
N1 N 0.1728(12) 0.7689(18) 0.8446(14) 0.037(4) Uani 1 d . .
C1 C 0.3826(10) 0.9389(20) 0.7006(11) 0.035(4) Uani 1 d . .
C2 C 0.4188(10) 0.9384(22) 0.7890(11) 0.039(4) Uani 1 d . .
C3 C 0.3543(13) 1.0174(25) 0.8508(11) 0.041(4) Uani 1 d . .
C4 C 0.2820(10) 1.0811(22) 0.7959(11) 0.038(4) Uani 1 d . .
C5 C 0.2980(11) 1.0232(24) 0.7029(10) 0.038(4) Uani 1 d . .
C6 C 0.4260(12) 0.8698(29) 0.6166(11) 0.046(5) Uani 1 d . .
H6A H 0.3874(12) 0.8859(29) 0.5656(11) 0.070 Uiso 1 calc R .
H6B H 0.4385(12) 0.7470(29) 0.6241(11) 0.070 Uiso 1 calc R .
H6C H 0.4801(12) 0.9323(29) 0.6065(11) 0.070 Uiso 1 calc R .
C7 C 0.5061(12) 0.8629(24) 0.8169(13) 0.047(4) Uani 1 d . .
H7A H 0.5147(12) 0.8800(24) 0.8808(13) 0.071 Uiso 1 calc R .
H7B H 0.5523(12) 0.9207(24) 0.7843(13) 0.071 Uiso 1 calc R .
H7C H 0.5071(12) 0.7395(24) 0.8035(13) 0.071 Uiso 1 calc R .
C8 C 0.3700(14) 1.0565(25) 0.9489(11) 0.050(5) Uani 1 d . .
H8A H 0.4226(14) 0.9977(25) 0.9689(11) 0.075 Uiso 1 calc R .
H8B H 0.3208(14) 1.0159(25) 0.9837(11) 0.075 Uiso 1 calc R .
H8C H 0.3768(14) 1.1808(25) 0.9570(11) 0.075 Uiso 1 calc R .
C9 C 0.2091(15) 1.1929(28) 0.8278(18) 0.053(5) Uani 1 d . .
H9A H 0.1696(15) 1.2169(28) 0.7783(18) 0.079 Uiso 1 calc R .
H9B H 0.2325(15) 1.3013(28) 0.8509(18) 0.079 Uiso 1 calc R .
H9C H 0.1778(15) 1.1331(28) 0.8751(18) 0.079 Uiso 1 calc R .
C10 C 0.2400(14) 1.0658(27) 0.6223(13) 0.053(5) Uani 1 d . .
H10A H 0.1870(14) 1.1219(27) 0.6427(13) 0.079 Uiso 1 calc R .
H10B H 0.2252(14) 0.9594(27) 0.5909(13) 0.079 Uiso 1 calc R .
H10C H 0.2710(14) 1.1431(27) 0.5822(13) 0.079 Uiso 1 calc R .
C11 C 0.0863(14) 0.7549(23) 0.8889(15) 0.033(4) Uani 1 d . .
C12 C 0.0921(12) 0.8302(32) 0.9852(14) 0.047(4) Uani 1 d . .
H12A H 0.1057(12) 0.9531(32) 0.9822(14) 0.071 Uiso 1 calc R .
H12B H 0.1376(12) 0.7702(32) 1.0184(14) 0.071 Uiso 1 calc R .
H12C H 0.0367(12) 0.8142(32) 1.0152(14) 0.071 Uiso 1 calc R .
C13 C 0.0647(13) 0.5582(27) 0.8935(12) 0.051(5) Uani 1 d . .
H13A H 0.0609(13) 0.5113(27) 0.8332(12) 0.077 Uiso 1 calc R .
H13B H 0.0093(13) 0.5420(27) 0.9235(12) 0.077 Uiso 1 calc R .
H13C H 0.1102(13) 0.4982(27) 0.9266(12) 0.077 Uiso 1 calc R .
C14 C 0.0165(12) 0.8535(30) 0.8306(14) 0.056(5) Uani 1 d . .
H14A H 0.0310(12) 0.9761(30) 0.8284(14) 0.083 Uiso 1 calc R .
H14B H -0.0407(12) 0.8390(30) 0.8572(14) 0.083 Uiso 1 calc R .
H14C H 0.0161(12) 0.8062(30) 0.7703(14) 0.083 Uiso 1 calc R .

loop_
_atom_type_symbol
_atom_type_description
_atom_type_scat_dispersion_real
_atom_type_scat_dispersion_imag
_atom_type_scat_source
C C 0.0033 0.0016 'International Tables Vol C Tables 4.2.6.8 and 6.1.1.4'
H H 0.0000 0.0000 'International Tables Vol C Tables 4.2.6.8 and 6.1.1.4'
N N 0.0061 0.0033 'International Tables Vol C Tables 4.2.6.8 and 6.1.1.4'
Cl Cl 0.1484 0.1585 'International Tables Vol C Tables 4.2.6.8 and 6.1.1.4'
W W -0.8490 6.8722 'International Tables Vol C Tables 4.2.6.8 and 6.1.1.4'

loop_
_geom_angle_atom_site_label_1
_geom_angle_atom_site_label_2
_geom_angle_atom_site_label_3
_geom_angle
_geom_angle_site_symmetry_1
_geom_angle_site_symmetry_3
_geom_angle_publ_flag
N1 W1 C4 94.8(6) . . ?
N1 W1 C3 110.8(7) . . ?
C4 W1 C3 36.3(6) . . ?
N1 W1 C5 114.5(7) . . ?
C4 W1 C5 36.6(6) . . ?
C3 W1 C5 60.1(6) . . ?
N1 W1 Cl1 103.4(6) . . ?
C4 W1 Cl1 131.5(4) . . ?
C3 W1 Cl1 95.3(5) . . ?
C5 W1 Cl1 140.0(4) . . ?
N1 W1 Cl2 102.4(5) . . ?
C4 W1 Cl2 128.5(4) . . ?
C3 W1 Cl2 143.5(5) . . ?
C5 W1 Cl2 92.9(4) . . ?
Cl1 W1 Cl2 91.1(2) . . ?
N1 W1 C1 148.8(6) . . ?
C4 W1 C1 58.4(6) . . ?
C3 W1 C1 58.1(6) . . ?
C5 W1 C1 34.4(6) . . ?
Cl1 W1 C1 106.5(4) . . ?
Cl2 W1 C1 85.7(4) . . ?
N1 W1 C2 146.1(6) . . ?
C4 W1 C2 58.2(6) . . ?
C3 W1 C2 35.2(6) . . ?
C5 W1 C2 57.0(5) . . ?
Cl1 W1 C2 84.4(4) . . ?
Cl2 W1 C2 110.5(4) . . ?
C1 W1 C2 32.9(5) . . ?
C11 N1 W1 177.5(14) . . ?
C2 C1 C5 108.8(15) . . ?
C2 C1 C6 126.2(14) . . ?
C5 C1 C6 124.9(13) . . ?
C2 C1 W1 74.2(10) . . ?
C5 C1 W1 67.5(9) . . ?
C6 C1 W1 126.0(10) . . ?
C1 C2 C3 108.4(14) . . ?
C1 C2 C7 126.4(17) . . ?
C3 C2 C7 125.2(15) . . ?
C1 C2 W1 72.9(9) . . ?
C3 C2 W1 65.8(10) . . ?
C7 C2 W1 124.7(11) . . ?
C4 C3 C2 107.2(14) . . ?
C4 C3 C8 126.4(18) . . ?
C2 C3 C8 125.3(17) . . ?
C4 C3 W1 71.3(10) . . ?
C2 C3 W1 79.0(10) . . ?
C8 C3 W1 124.8(13) . . ?
C3 C4 C5 107.3(15) . . ?
C3 C4 C9 125.7(17) . . ?
C5 C4 C9 127.0(16) . . ?
C3 C4 W1 72.4(10) . . ?
C5 C4 W1 73.1(9) . . ?
C9 C4 W1 122.8(13) . . ?
C1 C5 C4 108.0(12) . . ?
C1 C5 C10 126.4(16) . . ?
C4 C5 C10 125.2(16) . . ?
C1 C5 W1 78.1(9) . . ?
C4 C5 W1 70.3(9) . . ?
C10 C5 W1 123.1(13) . . ?
N1 C11 C13 106.3(16) . . ?
N1 C11 C12 109.7(15) . . ?
C13 C11 C12 109.6(17) . . ?
N1 C11 C14 109.0(17) . . ?
C13 C11 C14 110.5(16) . . ?
C12 C11 C14 111.6(17) . . ?

loop_
_geom_bond_atom_site_label_1
_geom_bond_atom_site_label_2
_geom_bond_distance
_geom_bond_site_symmetry_2
_geom_bond_publ_flag
W1 N1 1.71(2) . ?
W1 C4 2.31(2) . ?
W1 C3 2.32(2) . ?
W1 C5 2.35(2) . ?
W1 Cl1 2.350(4) . ?
W1 Cl2 2.370(4) . ?
W1 C1 2.49(2) . ?
W1 C2 2.50(2) . ?
N1 C11 1.47(3) . ?
C1 C2 1.41(2) . ?
C1 C5 1.44(2) . ?
C1 C6 1.50(3) . ?
C2 C3 1.47(3) . ?
C2 C7 1.50(2) . ?
C3 C4 1.44(2) . ?
C3 C8 1.50(2) . ?
C4 C5 1.46(2) . ?
C4 C9 1.48(3) . ?
C5 C10 1.51(2) . ?
C11 C13 1.54(3) . ?
C11 C12 1.53(3) . ?
C11 C14 1.55(3) . ?
